data_7015499
loop_
_publ_author_name
'Otero, Antonio'
'Lara-S\'anchez, Agust\'in'
'Fern\'andez-Baeza, Juan'
'Alonso-Moreno, Carlos'
'M\'arquez-Segovia, Isabel'
'S\'anchez-Barba, Luis F'
'Castro-Osma, Jos\'e A'
'Rodr\'iguez, Ana M'

_publ_section_title
;
 Heteroscorpionate rare-earth initiators for the controlled
 ring-opening polymerization of cyclic esters.
;
_journal_issue 17
_journal_name_full 'Dalton transactions (Cambridge, England : 2003)'
_journal_page_first 4687
_journal_page_last 4696
_journal_paper_doi 10.1039/c0dt01678k
_journal_volume 40
_journal_year 2011
_chemical_absolute_configuration rm
_chemical_formula_moiety 'C48 H74 N12 Nd2 O2 Si4, 2(C7 H8)'
_chemical_formula_sum 'C62 H90 N12 Nd2 O2 Si4'
_chemical_formula_weight 1436.30
_chemical_name_systematic
;
?
;
_space_group_IT_number 4
_symmetry_cell_setting monoclinic
_symmetry_space_group_name_Hall 'P 2yb'
_symmetry_space_group_name_H-M 'P 1 21 1'
_atom_sites_solution_hydrogens geom
_atom_sites_solution_primary direct
_atom_sites_solution_secondary difmap
_audit_creation_method SHELXL-97
_cell_angle_alpha 90.00
_cell_angle_beta 110.8830(10)
_cell_angle_gamma 90.00
_cell_formula_units_Z 2
_cell_length_a 11.7654(9)
_cell_length_b 25.9552(18)
_cell_length_c 13.4362(9)
_cell_measurement_reflns_used 4992
_cell_measurement_temperature 180(2)
_cell_measurement_theta_max 22.469
_cell_measurement_theta_min 2.257
_cell_volume 3833.5(5)
_computing_structure_refinement 'SHELXL-97 (Sheldrick, 1997)'
_diffrn_ambient_temperature 180(2)
_diffrn_measured_fraction_theta_full 0.986
_diffrn_measured_fraction_theta_max 0.986
_diffrn_measurement_device_type 'CCD area detector'
_diffrn_measurement_method 'omega scans'
_diffrn_radiation_monochromator graphite
_diffrn_radiation_source 'fine-focus sealed tube'
_diffrn_radiation_type MoK\a
_diffrn_radiation_wavelength 0.71073
_diffrn_reflns_av_R_equivalents 0.0446
_diffrn_reflns_av_sigmaI/netI 0.0887
_diffrn_reflns_limit_h_max 14
_diffrn_reflns_limit_h_min -15
_diffrn_reflns_limit_k_max 34
_diffrn_reflns_limit_k_min -34
_diffrn_reflns_limit_l_max 17
_diffrn_reflns_limit_l_min -15
_diffrn_reflns_number 28800
_diffrn_reflns_theta_full 28.27
_diffrn_reflns_theta_max 28.27
_diffrn_reflns_theta_min 1.80
_exptl_absorpt_coefficient_mu 1.446
_exptl_absorpt_correction_T_max 0.7322
_exptl_absorpt_correction_T_min 0.5819
_exptl_absorpt_correction_type multi-scan
_exptl_absorpt_process_details SADABS
_exptl_crystal_colour purple
_exptl_crystal_density_diffrn 1.244
_exptl_crystal_density_method 'not measured'
_exptl_crystal_description prism
_exptl_crystal_F_000 1476
_exptl_crystal_size_max 0.42
_exptl_crystal_size_mid 0.33
_exptl_crystal_size_min 0.23
_refine_diff_density_max 1.427
_refine_diff_density_min -0.561
_refine_diff_density_rms 0.126
_refine_ls_abs_structure_details 'Flack H D (1983), Acta Cryst. A39, 876-881'
_refine_ls_abs_structure_Flack -0.010(13)
_refine_ls_extinction_method none
_refine_ls_goodness_of_fit_ref 1.000
_refine_ls_hydrogen_treatment constr
_refine_ls_matrix_type full
_refine_ls_number_parameters 661
_refine_ls_number_reflns 18049
_refine_ls_number_restraints 112
_refine_ls_restrained_S_all 0.997
_refine_ls_R_factor_all 0.0743
_refine_ls_R_factor_gt 0.0542
_refine_ls_shift/su_max 0.057
_refine_ls_shift/su_mean 0.000
_refine_ls_structure_factor_coef Fsqd
_refine_ls_weighting_details 'calc w=1/[\s^2^(Fo^2^)+(0.0746P)^2^+0.0000P] where P=(Fo^2^+2Fc^2^)/3'
_refine_ls_weighting_scheme calc
_refine_ls_wR_factor_gt 0.1311
_refine_ls_wR_factor_ref 0.1445
_reflns_number_gt 14220
_reflns_number_total 18049
_reflns_threshold_expression >2sigma(I)
_cod_data_source_file c0dt01678k.txt
_cod_data_source_block 2
_cod_original_sg_symbol_H-M P21
_cod_database_code 7015499

loop_
_symmetry_equiv_pos_as_xyz
'x, y, z'
'-x, y+1/2, -z'

loop_
_atom_site_label
_atom_site_type_symbol
_atom_site_fract_x
_atom_site_fract_y
_atom_site_fract_z
_atom_site_U_iso_or_equiv
_atom_site_adp_type
_atom_site_occupancy
_atom_site_symmetry_multiplicity
_atom_site_calc_flag
_atom_site_refinement_flags
_atom_site_disorder_assembly
_atom_site_disorder_group
Nd1 Nd 0.38849(3) 0.410792(13) 0.00140(3) 0.02902(9) Uani 1 1 d . . .
Nd2 Nd 0.24221(3) 0.545046(13) -0.02340(3) 0.03216(10) Uani 1 1 d . . .
Si1 Si 0.3826(2) 0.29642(9) -0.0819(2) 0.0497(6) Uani 1 1 d . . .
HI1 H 0.4413 0.3217 -0.0926 0.060 Uiso 1 1 calc R . .
Si2 Si 0.1609(2) 0.31682(11) -0.0169(2) 0.0579(7) Uani 1 1 d . . .
HI2 H 0.1683 0.2814 0.0142 0.069 Uiso 1 1 calc R . .
Si3 Si 0.1703(3) 0.57399(13) 0.2092(2) 0.0640(7) Uani 1 1 d . . .
HI3 H 0.1011 0.5952 0.2132 0.077 Uiso 1 1 calc R . .
Si4 Si 0.2153(3) 0.65670(11) 0.0668(2) 0.0691(9) Uani 1 1 d . . .
HI4 H 0.2394 0.6538 0.0027 0.083 Uiso 1 1 calc R . .
N1 N 0.6257(5) 0.4252(2) 0.0483(5) 0.0315(13) Uani 1 1 d . . .
N2 N 0.6573(5) 0.4528(2) 0.1443(5) 0.0341(13) Uani 1 1 d . . .
N3 N 0.4884(6) 0.3809(2) 0.1986(5) 0.0395(14) Uani 1 1 d . . .
N4 N 0.5353(5) 0.4277(2) 0.2439(4) 0.0336(13) Uani 1 1 d . . .
N5 N 0.4668(5) 0.5382(2) 0.0562(4) 0.0297(12) Uani 1 1 d . . .
N6 N 0.2935(6) 0.3318(2) -0.0346(5) 0.0414(15) Uani 1 1 d . . .
N7 N 0.0126(5) 0.5362(3) -0.1366(5) 0.0423(15) Uani 1 1 d . . .
N8 N 0.0169(5) 0.5056(2) -0.2196(5) 0.0376(14) Uani 1 1 d . . .
N9 N 0.2264(5) 0.5842(2) -0.2149(5) 0.0357(13) Uani 1 1 d . . .
N10 N 0.1588(5) 0.5464(2) -0.2836(4) 0.0316(11) Uani 1 1 d . . .
N11 N 0.3282(5) 0.4577(2) -0.1709(4) 0.0331(13) Uani 1 1 d . . .
N12 N 0.2034(6) 0.5944(3) 0.1043(5) 0.0484(17) Uani 1 1 d . . .
O1 O 0.3542(4) 0.48427(19) 0.1103(4) 0.0339(11) Uani 1 1 d . . .
O2 O 0.1978(4) 0.45229(18) -0.0857(4) 0.0323(10) Uani 1 1 d . . .
C1 C 0.7810(7) 0.4548(3) 0.1934(6) 0.0409(18) Uani 1 1 d . . .
C2 C 0.8323(7) 0.4300(3) 0.1310(6) 0.0446(19) Uani 1 1 d . . .
H2 H 0.9168 0.4259 0.1446 0.054 Uiso 1 1 calc R . .
C3 C 0.7338(6) 0.4114(3) 0.0404(5) 0.0385(15) Uani 1 1 d . . .
C4 C 0.8352(7) 0.4773(4) 0.3044(7) 0.054(2) Uani 1 1 d . . .
H4A H 0.8612 0.4493 0.3566 0.080 Uiso 1 1 calc R . .
H4B H 0.7740 0.4984 0.3192 0.080 Uiso 1 1 calc R . .
H4C H 0.9056 0.4987 0.3092 0.080 Uiso 1 1 calc R . .
C5 C 0.7399(8) 0.3801(4) -0.0521(7) 0.052(2) Uani 1 1 d . . .
H5A H 0.6589 0.3665 -0.0930 0.077 Uiso 1 1 calc R . .
H5B H 0.7968 0.3514 -0.0253 0.077 Uiso 1 1 calc R . .
H5C H 0.7678 0.4020 -0.0982 0.077 Uiso 1 1 calc R . .
C6 C 0.5429(8) 0.4299(3) 0.3458(6) 0.0456(19) Uani 1 1 d . . .
C7 C 0.5050(9) 0.3821(4) 0.3698(7) 0.056(2) Uani 1 1 d . . .
H7 H 0.5023 0.3711 0.4364 0.067 Uiso 1 1 calc R . .
C8 C 0.4725(8) 0.3544(3) 0.2772(7) 0.049(2) Uani 1 1 d . . .
C9 C 0.5890(10) 0.4749(4) 0.4152(7) 0.063(3) Uani 1 1 d . . .
H9A H 0.6441 0.4946 0.3896 0.094 Uiso 1 1 calc R . .
H9B H 0.6329 0.4633 0.4882 0.094 Uiso 1 1 calc R . .
H9C H 0.5205 0.4968 0.4138 0.094 Uiso 1 1 calc R . .
C10 C 0.4236(11) 0.2987(4) 0.2578(8) 0.071(3) Uani 1 1 d . . .
H10A H 0.3584 0.2946 0.2865 0.107 Uiso 1 1 calc R . .
H10B H 0.4897 0.2746 0.2934 0.107 Uiso 1 1 calc R . .
H10C H 0.3917 0.2917 0.1811 0.107 Uiso 1 1 calc R . .
C11 C 0.5609(6) 0.4659(3) 0.1796(6) 0.0324(15) Uani 1 1 d . . .
C12 C 0.4673(6) 0.4983(3) 0.1178(5) 0.0325(16) Uani 1 1 d . . .
C13 C 0.5810(7) 0.5619(3) 0.0613(6) 0.0366(17) Uani 1 1 d . . .
H13 H 0.6344 0.5345 0.0493 0.044 Uiso 1 1 calc R . .
C14 C 0.5522(8) 0.6008(3) -0.0304(7) 0.049(2) Uani 1 1 d . . .
H14A H 0.5300 0.5822 -0.0982 0.074 Uiso 1 1 calc R . .
H14B H 0.6239 0.6222 -0.0207 0.074 Uiso 1 1 calc R . .
H14C H 0.4842 0.6227 -0.0308 0.074 Uiso 1 1 calc R . .
C15 C 0.6483(7) 0.5874(3) 0.1643(6) 0.0368(16) Uani 1 1 d . . .
C16 C 0.5908(8) 0.5993(3) 0.2372(7) 0.0468(19) Uani 1 1 d . . .
H16 H 0.5078 0.5907 0.2222 0.056 Uiso 1 1 calc R . .
C17 C 0.6593(10) 0.6243(4) 0.3332(8) 0.066(3) Uani 1 1 d . . .
H17 H 0.6205 0.6331 0.3819 0.079 Uiso 1 1 calc R . .
C18 C 0.7833(10) 0.6369(4) 0.3595(8) 0.063(3) Uani 1 1 d . . .
H18 H 0.8277 0.6536 0.4247 0.076 Uiso 1 1 calc R . .
C19 C 0.8377(9) 0.6242(4) 0.2880(8) 0.062(3) Uani 1 1 d . . .
H19 H 0.9214 0.6318 0.3047 0.074 Uiso 1 1 calc R . .
C20 C 0.7729(8) 0.6003(3) 0.1911(7) 0.051(2) Uani 1 1 d . . .
H20 H 0.8127 0.5926 0.1426 0.061 Uiso 1 1 calc R . .
C21 C 0.3107(13) 0.2657(5) -0.2125(9) 0.092(4) Uani 1 1 d . . .
H21A H 0.2512 0.2402 -0.2083 0.137 Uiso 1 1 calc R . .
H21B H 0.3730 0.2487 -0.2335 0.137 Uiso 1 1 calc R . .
H21C H 0.2693 0.2920 -0.2655 0.137 Uiso 1 1 calc R . .
C22 C 0.4803(13) 0.2480(4) 0.0139(10) 0.094(4) Uani 1 1 d . . .
H22A H 0.5345 0.2657 0.0775 0.140 Uiso 1 1 calc R . .
H22B H 0.5290 0.2292 -0.0200 0.140 Uiso 1 1 calc R . .
H22C H 0.4287 0.2237 0.0343 0.140 Uiso 1 1 calc R . .
C23 C 0.0278(10) 0.3180(6) -0.1454(10) 0.099(4) Uani 1 1 d . . .
H23A H 0.0226 0.3518 -0.1790 0.149 Uiso 1 1 calc R . .
H23B H -0.0471 0.3114 -0.1312 0.149 Uiso 1 1 calc R . .
H23C H 0.0381 0.2913 -0.1931 0.149 Uiso 1 1 calc R . .
C24 C 0.1324(11) 0.3635(6) 0.0778(10) 0.090(4) Uani 1 1 d . . .
H24A H 0.2036 0.3647 0.1439 0.136 Uiso 1 1 calc R . .
H24B H 0.0611 0.3524 0.0938 0.136 Uiso 1 1 calc R . .
H24C H 0.1176 0.3978 0.0454 0.136 Uiso 1 1 calc R . .
C25 C -0.1004(7) 0.5268(4) -0.1341(7) 0.059(3) Uani 1 1 d . . .
C26 C -0.1613(8) 0.4909(4) -0.2129(8) 0.063(3) Uani 1 1 d . . .
H26 H -0.2420 0.4789 -0.2281 0.075 Uiso 1 1 calc R . .
C27 C -0.0860(8) 0.4759(4) -0.2637(7) 0.055(2) Uani 1 1 d . . .
C28 C -0.1433(10) 0.5531(5) -0.0592(9) 0.081(4) Uani 1 1 d . . .
H28A H -0.0736 0.5648 0.0019 0.122 Uiso 1 1 calc R . .
H28B H -0.1927 0.5294 -0.0347 0.122 Uiso 1 1 calc R . .
H28C H -0.1928 0.5828 -0.0942 0.122 Uiso 1 1 calc R . .
C29 C -0.1007(8) 0.4391(4) -0.3489(8) 0.067(3) Uani 1 1 d . . .
H29A H -0.1618 0.4133 -0.3491 0.101 Uiso 1 1 calc R . .
H29B H -0.0229 0.4219 -0.3375 0.101 Uiso 1 1 calc R . .
H29C H -0.1275 0.4571 -0.4174 0.101 Uiso 1 1 calc R . .
C30 C 0.1242(7) 0.5636(3) -0.3875(6) 0.0411(18) Uani 1 1 d . . .
C31 C 0.1724(8) 0.6121(3) -0.3819(6) 0.0446(19) Uani 1 1 d . . .
H31 H 0.1659 0.6336 -0.4408 0.054 Uiso 1 1 calc R . .
C32 C 0.2323(7) 0.6243(3) -0.2754(6) 0.0393(17) Uani 1 1 d . . .
C33 C 0.3005(8) 0.6719(3) -0.2274(7) 0.056(2) Uani 1 1 d . . .
H33A H 0.3110 0.6735 -0.1517 0.084 Uiso 1 1 calc R . .
H33B H 0.2549 0.7022 -0.2642 0.084 Uiso 1 1 calc R . .
H33C H 0.3805 0.6714 -0.2346 0.084 Uiso 1 1 calc R . .
C34 C 0.0477(7) 0.5334(3) -0.4783(5) 0.0433(18) Uani 1 1 d . . .
H34A H -0.0380 0.5388 -0.4879 0.065 Uiso 1 1 calc R . .
H34B H 0.0679 0.4968 -0.4653 0.065 Uiso 1 1 calc R . .
H34C H 0.0619 0.5445 -0.5426 0.065 Uiso 1 1 calc R . .
C35 C 0.1289(6) 0.5032(3) -0.2384(6) 0.0335(15) Uani 1 1 d . . .
C36 C 0.2201(6) 0.4701(3) -0.1707(6) 0.0328(15) Uani 1 1 d . . .
C37 C 0.3672(6) 0.4732(3) -0.2593(5) 0.0373(17) Uani 1 1 d . . .
H37 H 0.3564 0.5112 -0.2702 0.045 Uiso 1 1 calc R . .
C38 C 0.5041(7) 0.4597(4) -0.2265(7) 0.052(2) Uani 1 1 d . . .
H38A H 0.5491 0.4750 -0.1569 0.079 Uiso 1 1 calc R . .
H38B H 0.5354 0.4734 -0.2797 0.079 Uiso 1 1 calc R . .
H38C H 0.5142 0.4222 -0.2223 0.079 Uiso 1 1 calc R . .
C39 C 0.2957(8) 0.4455(3) -0.3635(6) 0.0463(19) Uani 1 1 d . . .
C40 C 0.2154(8) 0.4059(4) -0.3719(6) 0.051(2) Uani 1 1 d . . .
H40 H 0.2029 0.3941 -0.3096 0.062 Uiso 1 1 calc R . .
C41 C 0.1500(10) 0.3821(4) -0.4721(8) 0.071(3) Uani 1 1 d . . .
H41 H 0.0920 0.3558 -0.4771 0.086 Uiso 1 1 calc R . .
C42 C 0.1723(11) 0.3977(5) -0.5603(8) 0.080(4) Uani 1 1 d . . .
H42 H 0.1299 0.3820 -0.6271 0.096 Uiso 1 1 calc R . .
C43 C 0.2561(12) 0.4363(6) -0.5533(8) 0.086(4) Uani 1 1 d . . .
H43 H 0.2737 0.4459 -0.6144 0.104 Uiso 1 1 calc R . .
C44 C 0.3139(9) 0.4606(4) -0.4571(7) 0.062(3) Uani 1 1 d . . .
H44 H 0.3676 0.4883 -0.4542 0.075 Uiso 1 1 calc R . .
C45 C 0.1205(11) 0.5060(5) 0.1905(9) 0.076(3) Uani 1 1 d . . .
H45A H 0.0546 0.5021 0.1214 0.115 Uiso 1 1 calc R . .
H45B H 0.0914 0.4958 0.2475 0.115 Uiso 1 1 calc R . .
H45C H 0.1891 0.4840 0.1927 0.115 Uiso 1 1 calc R . .
C46 C 0.2930(15) 0.5809(7) 0.3306(10) 0.121(6) Uani 1 1 d . . .
H46A H 0.3557 0.5553 0.3345 0.182 Uiso 1 1 calc R . .
H46B H 0.2643 0.5756 0.3899 0.182 Uiso 1 1 calc R . .
H46C H 0.3272 0.6156 0.3349 0.182 Uiso 1 1 calc R . .
C47 C 0.3338(14) 0.6959(5) 0.1610(10) 0.098(4) Uani 1 1 d . . .
H47A H 0.3344 0.6899 0.2332 0.148 Uiso 1 1 calc R . .
H47B H 0.3176 0.7324 0.1427 0.148 Uiso 1 1 calc R . .
H47C H 0.4130 0.6865 0.1577 0.148 Uiso 1 1 calc R . .
C48 C 0.0817(7) 0.6951(3) 0.0248(12) 0.144(7) Uani 1 1 d . . .
H48A H 0.0434 0.6935 -0.0530 0.217 Uiso 1 1 calc R . .
H48B H 0.1030 0.7309 0.0468 0.217 Uiso 1 1 calc R . .
H48C H 0.0248 0.6821 0.0572 0.217 Uiso 1 1 calc R . .
C71 C 0.9319(7) 0.2722(3) 0.4516(7) 0.067(5) Uiso 0.50 1 d PRD . .
C72 C 0.9946(7) 0.2569(3) 0.3863(7) 0.049(4) Uiso 0.50 1 d PRD . .
H72 H 1.0636 0.2351 0.4135 0.058 Uiso 0.50 1 calc PR . .
C73 C 0.9563(8) 0.2735(3) 0.2811(7) 0.114(9) Uiso 0.50 1 d PRD . .
H73 H 0.9991 0.2631 0.2365 0.137 Uiso 0.50 1 calc PR . .
C74 C 0.8552(8) 0.3055(3) 0.2412(7) 0.092(7) Uiso 0.50 1 d PRD . .
H74 H 0.8290 0.3168 0.1693 0.110 Uiso 0.50 1 calc PR . .
C75 C 0.7926(7) 0.3208(3) 0.3065(7) 0.060(5) Uiso 0.50 1 d PRD . .
H75 H 0.7235 0.3426 0.2792 0.072 Uiso 0.50 1 calc PR . .
C76 C 0.8309(7) 0.3041(3) 0.4117(7) 0.070(5) Uiso 0.50 1 d PRD . .
H76 H 0.7881 0.3146 0.4563 0.084 Uiso 0.50 1 calc PR . .
C77 C 0.9762(5) 0.2520(2) 0.5411(4) 0.088(7) Uiso 0.50 1 d PD . .
H77A H 0.9307 0.2633 0.5857 0.132 Uiso 0.50 1 calc PR . .
H77B H 1.0616 0.2624 0.5744 0.132 Uiso 0.50 1 calc PR . .
H77C H 0.9712 0.2144 0.5338 0.132 Uiso 0.50 1 calc PR . .
C81 C 0.4446(5) 0.2707(2) 0.5491(4) 0.084(3) Uiso 1 1 d RD . .
C82 C 0.4820(5) 0.3151(2) 0.6099(4) 0.086(3) Uiso 1 1 d RD . .
H82 H 0.4234 0.3373 0.6210 0.104 Uiso 1 1 calc R . .
C83 C 0.6050(5) 0.3269(2) 0.6546(4) 0.092(4) Uiso 1 1 d RD . .
H83 H 0.6306 0.3573 0.6962 0.110 Uiso 1 1 calc R . .
C84 C 0.6907(5) 0.2944(2) 0.6385(4) 0.108(4) Uiso 1 1 d RD . .
H84 H 0.7748 0.3025 0.6690 0.130 Uiso 1 1 calc R . .
C85 C 0.6533(5) 0.2501(2) 0.5776(4) 0.126(6) Uiso 1 1 d RD . .
H85 H 0.7119 0.2278 0.5665 0.151 Uiso 1 1 calc R . .
C86 C 0.5303(5) 0.2382(2) 0.5329(4) 0.099(4) Uiso 1 1 d RD . .
H86 H 0.5047 0.2079 0.4913 0.119 Uiso 1 1 calc R . .
C87 C 0.3201(6) 0.2580(3) 0.5001(5) 0.112(5) Uiso 1 1 d D . .
H87A H 0.3123 0.2255 0.4611 0.167 Uiso 1 1 calc R . .
H87B H 0.2783 0.2855 0.4504 0.167 Uiso 1 1 calc R . .
H87C H 0.2835 0.2543 0.5547 0.167 Uiso 1 1 calc R . .
C91 C 0.2154(6) 0.1773(3) 0.2261(5) 0.052(4) Uiso 0.50 1 d PRD . .
H91 H 0.1919 0.2045 0.1757 0.063 Uiso 0.50 1 calc PR . .
C92 C 0.1322(6) 0.1568(3) 0.2673(5) 0.071(6) Uiso 0.50 1 d PRD . .
H92 H 0.0517 0.1701 0.2450 0.085 Uiso 0.50 1 calc PR . .
C93 C 0.1667(6) 0.1170(3) 0.3411(5) 0.083(7) Uiso 0.50 1 d PRD . .
H93 H 0.1098 0.1030 0.3692 0.100 Uiso 0.50 1 calc PR . .
C94 C 0.2844(6) 0.0975(3) 0.3737(5) 0.045(4) Uiso 0.50 1 d PRD . .
H94 H 0.3079 0.0703 0.4241 0.054 Uiso 0.50 1 calc PR . .
C95 C 0.3676(6) 0.1179(3) 0.3325(5) 0.063(5) Uiso 0.50 1 d PRD . .
C96 C 0.3331(6) 0.1578(3) 0.2587(5) 0.043(4) Uiso 0.50 1 d PRD . .
H96 H 0.3900 0.1718 0.2306 0.052 Uiso 0.50 1 calc PR . .
C97 C 0.471(2) 0.0981(11) 0.362(2) 0.101(8) Uiso 0.50 1 d PD . .
H97A H 0.5207 0.1157 0.3280 0.152 Uiso 0.50 1 calc PR . .
H97B H 0.4638 0.0615 0.3428 0.152 Uiso 0.50 1 calc PR . .
H97C H 0.5093 0.1014 0.4399 0.152 Uiso 0.50 1 calc PR . .

loop_
_atom_site_aniso_label
_atom_site_aniso_U_11
_atom_site_aniso_U_22
_atom_site_aniso_U_33
_atom_site_aniso_U_23
_atom_site_aniso_U_13
_atom_site_aniso_U_12
Nd1 0.02668(17) 0.02685(17) 0.03147(17) 0.00254(15) 0.00785(13) -0.00019(15)
Nd2 0.02841(18) 0.03360(19) 0.03420(18) 0.00258(16) 0.01084(14) 0.00597(16)
Si1 0.0650(15) 0.0282(11) 0.0562(14) -0.0019(10) 0.0219(12) -0.0016(10)
Si2 0.0448(13) 0.0556(15) 0.0674(16) 0.0137(13) 0.0128(12) -0.0161(12)
Si3 0.0629(17) 0.084(2) 0.0575(16) -0.0068(14) 0.0362(14) 0.0012(15)
Si4 0.104(2) 0.0464(15) 0.0621(17) -0.0009(13) 0.0359(16) 0.0296(15)
N1 0.023(3) 0.034(3) 0.037(3) -0.004(2) 0.010(2) 0.005(2)
N2 0.030(3) 0.032(3) 0.035(3) 0.002(2) 0.004(2) 0.004(2)
N3 0.043(4) 0.033(3) 0.038(3) 0.006(3) 0.009(3) -0.004(3)
N4 0.029(3) 0.035(3) 0.033(3) 0.000(2) 0.007(2) 0.003(2)
N5 0.025(3) 0.032(3) 0.031(3) 0.002(2) 0.010(2) 0.003(2)
N6 0.042(3) 0.031(3) 0.046(4) -0.002(3) 0.010(3) -0.003(3)
N7 0.028(3) 0.048(4) 0.051(4) 0.014(3) 0.014(3) 0.010(3)
N8 0.025(3) 0.041(4) 0.039(3) 0.007(3) 0.002(3) -0.001(3)
N9 0.030(3) 0.034(3) 0.037(3) 0.003(3) 0.006(3) -0.006(2)
N10 0.027(2) 0.032(3) 0.032(3) 0.000(3) 0.005(2) 0.003(3)
N11 0.025(3) 0.042(3) 0.028(3) 0.008(2) 0.004(2) 0.000(3)
N12 0.050(4) 0.056(4) 0.041(4) -0.001(3) 0.018(3) 0.013(3)
O1 0.027(2) 0.039(3) 0.036(3) 0.002(2) 0.012(2) -0.001(2)
O2 0.024(2) 0.035(3) 0.036(3) 0.004(2) 0.008(2) 0.0019(19)
C1 0.032(4) 0.035(4) 0.046(4) -0.006(3) 0.002(3) -0.003(3)
C2 0.027(3) 0.052(5) 0.052(5) 0.005(4) 0.010(3) 0.003(3)
C3 0.032(3) 0.041(4) 0.043(4) 0.009(4) 0.015(3) 0.003(4)
C4 0.031(4) 0.062(6) 0.056(5) -0.007(4) 0.000(4) 0.005(4)
C5 0.045(5) 0.064(6) 0.053(5) 0.002(4) 0.025(4) 0.014(4)
C6 0.048(5) 0.052(5) 0.036(4) 0.000(3) 0.013(4) 0.004(4)
C7 0.069(6) 0.062(6) 0.034(4) 0.001(4) 0.015(4) -0.003(5)
C8 0.045(5) 0.049(5) 0.051(5) 0.014(4) 0.013(4) 0.007(4)
C9 0.070(6) 0.066(6) 0.051(5) -0.011(4) 0.021(5) 0.003(5)
C10 0.105(8) 0.047(5) 0.066(6) 0.022(5) 0.035(6) -0.007(5)
C11 0.031(4) 0.029(3) 0.037(4) -0.001(3) 0.011(3) -0.002(3)
C12 0.033(4) 0.036(4) 0.025(3) -0.012(3) 0.006(3) 0.000(3)
C13 0.038(4) 0.034(4) 0.043(4) 0.014(3) 0.021(3) 0.014(3)
C14 0.042(4) 0.055(5) 0.050(5) 0.014(4) 0.015(4) 0.005(4)
C15 0.039(4) 0.023(3) 0.049(4) 0.001(3) 0.017(3) 0.002(3)
C16 0.054(5) 0.037(4) 0.054(5) -0.006(4) 0.025(4) 0.000(4)
C17 0.084(7) 0.069(6) 0.061(6) -0.016(5) 0.044(5) 0.002(6)
C18 0.075(7) 0.045(5) 0.059(6) -0.007(4) 0.009(5) -0.016(5)
C19 0.054(6) 0.060(6) 0.067(6) -0.005(5) 0.017(5) -0.020(5)
C20 0.040(4) 0.050(5) 0.063(5) -0.010(4) 0.019(4) -0.012(4)
C21 0.152(12) 0.064(7) 0.064(7) -0.024(6) 0.045(7) -0.039(8)
C22 0.126(11) 0.055(7) 0.092(8) 0.021(6) 0.029(8) 0.050(7)
C23 0.049(6) 0.140(13) 0.090(9) 0.019(8) 0.003(6) -0.009(7)
C24 0.065(7) 0.129(11) 0.095(9) 0.004(8) 0.050(7) 0.001(7)
C25 0.033(4) 0.085(7) 0.062(6) 0.035(5) 0.022(4) 0.014(4)
C26 0.029(4) 0.077(7) 0.071(6) 0.016(5) 0.004(4) -0.008(4)
C27 0.033(4) 0.066(6) 0.060(5) 0.023(5) 0.008(4) -0.007(4)
C28 0.065(6) 0.098(9) 0.098(8) 0.037(7) 0.049(6) 0.035(6)
C29 0.037(4) 0.063(6) 0.077(6) 0.011(5) -0.010(4) -0.023(4)
C30 0.042(4) 0.043(4) 0.031(4) 0.003(3) 0.004(3) 0.001(3)
C31 0.059(5) 0.038(4) 0.032(4) 0.005(3) 0.011(4) -0.002(4)
C32 0.041(4) 0.034(4) 0.039(4) 0.011(3) 0.010(3) 0.003(3)
C33 0.060(5) 0.036(4) 0.060(5) 0.009(4) 0.007(4) -0.014(4)
C34 0.044(4) 0.048(5) 0.032(4) 0.004(3) 0.007(3) 0.004(3)
C35 0.024(3) 0.033(4) 0.040(4) -0.003(3) 0.008(3) -0.003(3)
C36 0.028(3) 0.030(4) 0.038(4) 0.001(3) 0.010(3) -0.005(3)
C37 0.031(4) 0.050(4) 0.032(4) 0.003(3) 0.013(3) 0.000(3)
C38 0.037(4) 0.078(6) 0.046(5) 0.013(4) 0.019(4) 0.009(4)
C39 0.045(4) 0.055(5) 0.036(4) 0.010(4) 0.011(3) 0.008(4)
C40 0.059(5) 0.045(5) 0.046(4) -0.004(4) 0.014(4) 0.001(4)
C41 0.078(7) 0.065(7) 0.061(6) -0.025(5) 0.013(5) -0.009(5)
C42 0.084(8) 0.101(10) 0.037(5) -0.019(5) 0.002(5) 0.017(7)
C43 0.088(8) 0.128(11) 0.039(5) 0.003(6) 0.019(6) 0.025(8)
C44 0.060(6) 0.087(7) 0.041(5) 0.010(5) 0.019(4) 0.017(5)
C45 0.076(8) 0.102(9) 0.061(6) 0.013(6) 0.037(6) -0.005(7)
C46 0.151(14) 0.145(14) 0.077(9) -0.023(9) 0.052(9) -0.060(12)
C47 0.133(12) 0.070(8) 0.101(10) -0.024(7) 0.053(9) -0.012(8)
C48 0.181(18) 0.079(10) 0.151(15) -0.013(10) 0.031(13) 0.064(11)

loop_
_atom_type_symbol
_atom_type_description
_atom_type_scat_dispersion_real
_atom_type_scat_dispersion_imag
_atom_type_scat_source
C C 0.0033 0.0016 'International Tables Vol C Tables 4.2.6.8 and 6.1.1.4'
H H 0.0000 0.0000 'International Tables Vol C Tables 4.2.6.8 and 6.1.1.4'
N N 0.0061 0.0033 'International Tables Vol C Tables 4.2.6.8 and 6.1.1.4'
O O 0.0106 0.0060 'International Tables Vol C Tables 4.2.6.8 and 6.1.1.4'
Si Si 0.0817 0.0704 'International Tables Vol C Tables 4.2.6.8 and 6.1.1.4'
Nd Nd -0.1943 3.0179 'International Tables Vol C Tables 4.2.6.8 and 6.1.1.4'

loop_
_geom_angle_atom_site_label_1
_geom_angle_atom_site_label_2
_geom_angle_atom_site_label_3
_geom_angle
_geom_angle_site_symmetry_1
_geom_angle_site_symmetry_3
_geom_angle_publ_flag
N6 Nd1 O2 89.89(19) . . ?
N6 Nd1 N11 106.5(2) . . ?
O2 Nd1 N11 54.24(18) . . ?
N6 Nd1 O1 129.0(2) . . ?
O2 Nd1 O1 68.05(16) . . ?
N11 Nd1 O1 96.82(18) . . ?
N6 Nd1 N3 87.6(2) . . ?
O2 Nd1 N3 129.63(19) . . ?
N11 Nd1 N3 165.74(18) . . ?
O1 Nd1 N3 75.06(18) . . ?
N6 Nd1 N1 124.4(2) . . ?
O2 Nd1 N1 140.95(16) . . ?
N11 Nd1 N1 94.52(18) . . ?
O1 Nd1 N1 97.34(16) . . ?
N3 Nd1 N1 75.28(19) . . ?
N6 Nd1 C12 154.5(2) . . ?
O2 Nd1 C12 88.48(19) . . ?
N11 Nd1 C12 93.0(2) . . ?
O1 Nd1 C12 29.47(18) . . ?
N3 Nd1 C12 74.1(2) . . ?
N1 Nd1 C12 68.47(19) . . ?
N6 Nd1 C36 99.4(2) . . ?
O2 Nd1 C36 27.34(18) . . ?
N11 Nd1 C36 26.9(2) . . ?
O1 Nd1 C36 81.72(18) . . ?
N3 Nd1 C36 154.6(2) . . ?
N1 Nd1 C36 118.43(19) . . ?
C12 Nd1 C36 90.7(2) . . ?
N6 Nd1 C11 139.1(2) . . ?
O2 Nd1 C11 116.14(18) . . ?
N11 Nd1 C11 114.25(19) . . ?
O1 Nd1 C11 50.10(17) . . ?
N3 Nd1 C11 51.56(19) . . ?
N1 Nd1 C11 50.92(19) . . ?
C12 Nd1 C11 28.6(2) . . ?
C36 Nd1 C11 118.4(2) . . ?
N6 Nd1 Si1 30.96(17) . . ?
O2 Nd1 Si1 110.60(13) . . ?
N11 Nd1 Si1 99.62(15) . . ?
O1 Nd1 Si1 157.89(12) . . ?
N3 Nd1 Si1 91.47(15) . . ?
N1 Nd1 Si1 96.01(13) . . ?
C12 Nd1 Si1 160.83(15) . . ?
C36 Nd1 Si1 107.09(15) . . ?
C11 Nd1 Si1 132.41(15) . . ?
N6 Nd1 Nd2 128.30(16) . . ?
O2 Nd1 Nd2 40.12(11) . . ?
N11 Nd1 Nd2 60.36(15) . . ?
O1 Nd1 Nd2 37.48(11) . . ?
N3 Nd1 Nd2 112.54(15) . . ?
N1 Nd1 Nd2 106.99(12) . . ?
C12 Nd1 Nd2 49.11(15) . . ?
C36 Nd1 Nd2 44.89(14) . . ?
C11 Nd1 Nd2 77.58(14) . . ?
Si1 Nd1 Nd2 150.01(5) . . ?
N12 Nd2 O1 90.5(2) . . ?
N12 Nd2 N5 100.5(2) . . ?
O1 Nd2 N5 54.11(17) . . ?
N12 Nd2 O2 134.2(2) . . ?
O1 Nd2 O2 67.51(15) . . ?
N5 Nd2 O2 97.83(17) . . ?
N12 Nd2 N7 92.5(2) . . ?
O1 Nd2 N7 123.99(18) . . ?
N5 Nd2 N7 166.8(2) . . ?
O2 Nd2 N7 70.99(18) . . ?
N12 Nd2 N9 122.1(2) . . ?
O1 Nd2 N9 142.24(18) . . ?
N5 Nd2 N9 97.97(18) . . ?
O2 Nd2 N9 96.09(16) . . ?
N7 Nd2 N9 76.83(18) . . ?
N12 Nd2 C36 160.5(2) . . ?
O1 Nd2 C36 87.7(2) . . ?
N5 Nd2 C36 94.2(2) . . ?
O2 Nd2 C36 29.30(18) . . ?
N7 Nd2 C36 72.6(2) . . ?
N9 Nd2 C36 67.7(2) . . ?
N12 Nd2 C12 97.0(2) . . ?
O1 Nd2 C12 27.26(19) . . ?
N5 Nd2 C12 26.9(2) . . ?
O2 Nd2 C12 81.51(17) . . ?
N7 Nd2 C12 149.2(2) . . ?
N9 Nd2 C12 120.8(2) . . ?
C36 Nd2 C12 90.3(2) . . ?
N12 Nd2 C35 142.8(2) . . ?
O1 Nd2 C35 115.51(18) . . ?
N5 Nd2 C35 116.09(19) . . ?
O2 Nd2 C35 49.87(17) . . ?
N7 Nd2 C35 51.4(2) . . ?
N9 Nd2 C35 49.34(19) . . ?
C36 Nd2 C35 28.9(2) . . ?
C12 Nd2 C35 118.46(19) . . ?
N12 Nd2 Si4 31.28(19) . . ?
O1 Nd2 Si4 114.43(13) . . ?
N5 Nd2 Si4 97.81(15) . . ?
O2 Nd2 Si4 161.12(13) . . ?
N7 Nd2 Si4 94.55(17) . . ?
N9 Nd2 Si4 92.14(14) . . ?
C36 Nd2 Si4 157.86(16) . . ?
C12 Nd2 Si4 108.66(14) . . ?
C35 Nd2 Si4 129.66(15) . . ?
N12 Nd2 Nd1 129.62(17) . . ?
O1 Nd2 Nd1 39.74(12) . . ?
N5 Nd2 Nd1 61.46(14) . . ?
O2 Nd2 Nd1 37.22(10) . . ?
N7 Nd2 Nd1 108.10(15) . . ?
N9 Nd2 Nd1 107.40(13) . . ?
C36 Nd2 Nd1 48.65(15) . . ?
C12 Nd2 Nd1 44.96(13) . . ?
C35 Nd2 Nd1 77.40(14) . . ?
Si4 Nd2 Nd1 152.73(6) . . ?
N6 Si1 C21 117.5(5) . . ?
N6 Si1 C22 114.9(5) . . ?
C21 Si1 C22 109.1(6) . . ?
N6 Si1 Nd1 44.9(2) . . ?
C21 Si1 Nd1 133.6(4) . . ?
C22 Si1 Nd1 117.2(4) . . ?
N6 Si2 C24 110.0(4) . . ?
N6 Si2 C23 112.0(5) . . ?
C24 Si2 C23 108.8(6) . . ?
N12 Si3 C46 112.8(6) . . ?
N12 Si3 C45 110.2(5) . . ?
C46 Si3 C45 109.8(7) . . ?
N12 Si4 C48 117.8(4) . . ?
N12 Si4 C47 116.4(5) . . ?
C48 Si4 C47 106.2(6) . . ?
N12 Si4 Nd2 44.5(2) . . ?
C48 Si4 Nd2 125.7(4) . . ?
C47 Si4 Nd2 127.9(5) . . ?
C3 N1 N2 104.9(5) . . ?
C3 N1 Nd1 151.0(5) . . ?
N2 N1 Nd1 101.6(4) . . ?
C1 N2 N1 110.4(6) . . ?
C1 N2 C11 132.1(6) . . ?
N1 N2 C11 116.6(5) . . ?
C8 N3 N4 104.6(6) . . ?
C8 N3 Nd1 145.3(5) . . ?
N4 N3 Nd1 98.7(4) . . ?
C6 N4 N3 111.0(6) . . ?
C6 N4 C11 129.9(6) . . ?
N3 N4 C11 119.0(5) . . ?
C12 N5 C13 120.2(5) . . ?
C12 N5 Nd2 95.3(4) . . ?
C13 N5 Nd2 144.4(4) . . ?
Si1 N6 Si2 130.9(4) . . ?
Si1 N6 Nd1 104.1(3) . . ?
Si2 N6 Nd1 125.0(3) . . ?
C25 N7 N8 103.5(7) . . ?
C25 N7 Nd2 145.3(5) . . ?
N8 N7 Nd2 101.1(4) . . ?
C27 N8 N7 112.8(7) . . ?
C27 N8 C35 128.6(7) . . ?
N7 N8 C35 118.0(6) . . ?
C32 N9 N10 106.7(6) . . ?
C32 N9 Nd2 150.2(5) . . ?
N10 N9 Nd2 101.3(4) . . ?
C35 N10 C30 132.7(6) . . ?
C35 N10 N9 117.2(5) . . ?
C30 N10 N9 109.7(6) . . ?
C36 N11 C37 121.0(6) . . ?
C36 N11 Nd1 94.2(4) . . ?
C37 N11 Nd1 144.8(5) . . ?
Si3 N12 Si4 127.9(4) . . ?
Si3 N12 Nd2 127.9(4) . . ?
Si4 N12 Nd2 104.2(3) . . ?
C12 O1 Nd2 98.2(4) . . ?
C12 O1 Nd1 83.6(4) . . ?
Nd2 O1 Nd1 102.78(17) . . ?
C36 O2 Nd1 97.9(4) . . ?
C36 O2 Nd2 82.8(4) . . ?
Nd1 O2 Nd2 102.66(16) . . ?
C2 C1 N2 108.4(6) . . ?
C2 C1 C4 131.8(7) . . ?
N2 C1 C4 119.4(7) . . ?
C1 C2 C3 106.3(7) . . ?
N1 C3 C2 109.9(7) . . ?
N1 C3 C5 121.8(6) . . ?
C2 C3 C5 128.3(7) . . ?
N4 C6 C7 106.7(7) . . ?
N4 C6 C9 123.8(8) . . ?
C7 C6 C9 129.5(8) . . ?
C8 C7 C6 105.4(8) . . ?
N3 C8 C7 112.2(8) . . ?
N3 C8 C10 120.0(8) . . ?
C7 C8 C10 127.8(8) . . ?
C12 C11 N4 119.3(6) . . ?
C12 C11 N2 119.9(6) . . ?
N4 C11 N2 114.0(6) . . ?
C12 C11 Nd1 68.7(4) . . ?
N4 C11 Nd1 85.4(4) . . ?
N2 C11 Nd1 90.8(4) . . ?
N5 C12 O1 112.3(6) . . ?
N5 C12 C11 131.9(7) . . ?
O1 C12 C11 115.4(6) . . ?
N5 C12 Nd1 111.6(4) . . ?
O1 C12 Nd1 66.9(3) . . ?
C11 C12 Nd1 82.8(4) . . ?
N5 C12 Nd2 57.8(3) . . ?
O1 C12 Nd2 54.6(3) . . ?
C11 C12 Nd2 167.5(5) . . ?
Nd1 C12 Nd2 85.93(18) . . ?
N5 C13 C15 114.1(6) . . ?
N5 C13 C14 107.7(6) . . ?
C15 C13 C14 110.4(6) . . ?
C16 C15 C20 118.7(8) . . ?
C16 C15 C13 121.2(7) . . ?
C20 C15 C13 120.1(7) . . ?
C15 C16 C17 118.4(8) . . ?
C18 C17 C16 122.6(9) . . ?
C19 C18 C17 117.9(9) . . ?
C18 C19 C20 121.6(9) . . ?
C19 C20 C15 120.8(9) . . ?
N7 C25 C26 109.9(9) . . ?
N7 C25 C28 121.2(10) . . ?
C26 C25 C28 128.9(9) . . ?
C27 C26 C25 108.8(8) . . ?
C26 C27 N8 104.8(9) . . ?
C26 C27 C29 132.0(9) . . ?
N8 C27 C29 123.2(8) . . ?
C31 C30 N10 105.9(6) . . ?
C31 C30 C34 131.1(7) . . ?
N10 C30 C34 123.0(7) . . ?
C30 C31 C32 108.3(7) . . ?
N9 C32 C31 109.4(7) . . ?
N9 C32 C33 121.3(7) . . ?
C31 C32 C33 129.3(7) . . ?
N10 C35 C36 121.4(6) . . ?
N10 C35 N8 116.0(6) . . ?
C36 C35 N8 116.5(6) . . ?
N10 C35 Nd2 92.0(4) . . ?
C36 C35 Nd2 67.6(4) . . ?
N8 C35 Nd2 86.2(4) . . ?
N11 C36 O2 113.6(6) . . ?
N11 C36 C35 131.1(7) . . ?
O2 C36 C35 114.9(6) . . ?
N11 C36 Nd2 109.6(5) . . ?
O2 C36 Nd2 67.9(4) . . ?
C35 C36 Nd2 83.5(4) . . ?
N11 C36 Nd1 58.9(4) . . ?
O2 C36 Nd1 54.7(3) . . ?
C35 C36 Nd1 168.0(5) . . ?
Nd2 C36 Nd1 86.5(2) . . ?
N11 C37 C39 112.4(6) . . ?
N11 C37 C38 107.5(6) . . ?
C39 C37 C38 109.3(7) . . ?
C40 C39 C44 117.1(8) . . ?
C40 C39 C37 124.3(7) . . ?
C44 C39 C37 118.6(8) . . ?
C39 C40 C41 121.6(9) . . ?
C42 C41 C40 118.9(10) . . ?
C41 C42 C43 120.6(9) . . ?
C44 C43 C42 119.7(11) . . ?
C43 C44 C39 122.0(11) . . ?
C77 C71 C72 110.9(5) . . ?
C77 C71 C76 129.0(5) . . ?
C72 C71 C76 120.00(6) . . ?
C73 C72 C71 120.00(6) . . ?
C72 C73 C74 120.0 . . ?
C73 C74 C75 120.0 . . ?
C76 C75 C74 120.00(5) . . ?
C75 C76 C71 120.0 . . ?
C82 C81 C86 120.0 . . ?
C82 C81 C87 121.7(4) . . ?
C86 C81 C87 118.3(4) . . ?
C81 C82 C83 120.0 . . ?
C84 C83 C82 120.0 . . ?
C83 C84 C85 120.0 . . ?
C86 C85 C84 120.0 . . ?
C85 C86 C81 120.0 . . ?
C92 C91 C96 120.0 . . ?
C93 C92 C91 120.0 . . ?
C94 C93 C92 120.0 . . ?
C93 C94 C95 120.0 . . ?
C97 C95 C94 117.3(14) . . ?
C97 C95 C96 122.7(14) . . ?
C94 C95 C96 120.0 . . ?
C95 C96 C91 120.0 . . ?

loop_
_geom_bond_atom_site_label_1
_geom_bond_atom_site_label_2
_geom_bond_distance
_geom_bond_site_symmetry_2
_geom_bond_publ_flag
Nd1 N6 2.303(6) . ?
Nd1 O2 2.386(4) . ?
Nd1 N11 2.485(5) . ?
Nd1 O1 2.523(5) . ?
Nd1 N3 2.605(6) . ?
Nd1 N1 2.660(5) . ?
Nd1 C12 2.726(7) . ?
Nd1 C36 2.894(7) . ?
Nd1 C11 2.903(7) . ?
Nd1 Si1 3.164(2) . ?
Nd1 Nd2 3.8479(5) . ?
Nd2 N12 2.314(7) . ?
Nd2 O1 2.401(5) . ?
Nd2 N5 2.479(5) . ?
Nd2 O2 2.541(5) . ?
Nd2 N7 2.595(6) . ?
Nd2 N9 2.710(6) . ?
Nd2 C36 2.721(7) . ?
Nd2 C12 2.916(7) . ?
Nd2 C35 2.925(7) . ?
Nd2 Si4 3.200(3) . ?
Si1 N6 1.679(7) . ?
Si1 C21 1.837(10) . ?
Si1 C22 1.871(10) . ?
Si2 N6 1.704(7) . ?
Si2 C24 1.872(13) . ?
Si2 C23 1.872(11) . ?
Si3 N12 1.677(8) . ?
Si3 C46 1.760(14) . ?
Si3 C45 1.848(12) . ?
Si4 N12 1.714(8) . ?
Si4 C48 1.775(8) . ?
Si4 C47 1.822(13) . ?
N1 C3 1.361(9) . ?
N1 N2 1.405(8) . ?
N2 C1 1.368(9) . ?
N2 C11 1.417(9) . ?
N3 C8 1.329(10) . ?
N3 N4 1.381(8) . ?
N4 C6 1.342(10) . ?
N4 C11 1.416(9) . ?
N5 C12 1.324(9) . ?
N5 C13 1.458(9) . ?
N7 C25 1.363(10) . ?
N7 N8 1.385(9) . ?
N8 C27 1.378(10) . ?
N8 C35 1.429(10) . ?
N9 C32 1.337(9) . ?
N9 N10 1.387(8) . ?
N10 C35 1.377(9) . ?
N10 C30 1.381(9) . ?
N11 C36 1.313(9) . ?
N11 C37 1.473(9) . ?
O1 C12 1.349(8) . ?
O2 C36 1.342(8) . ?
C1 C2 1.357(11) . ?
C1 C4 1.515(11) . ?
C2 C3 1.433(10) . ?
C3 C5 1.508(12) . ?
C6 C7 1.395(12) . ?
C6 C9 1.471(12) . ?
C7 C8 1.368(12) . ?
C8 C10 1.542(13) . ?
C11 C12 1.399(10) . ?
C13 C15 1.483(11) . ?
C13 C14 1.533(10) . ?
C15 C16 1.409(11) . ?
C15 C20 1.419(11) . ?
C16 C17 1.412(12) . ?
C17 C18 1.411(14) . ?
C18 C19 1.370(14) . ?
C19 C20 1.398(12) . ?
C25 C26 1.402(14) . ?
C25 C28 1.446(14) . ?
C26 C27 1.354(14) . ?
C27 C29 1.454(14) . ?
C30 C31 1.372(11) . ?
C30 C34 1.459(10) . ?
C31 C32 1.388(10) . ?
C32 C33 1.490(11) . ?
C35 C36 1.422(10) . ?
C37 C39 1.532(11) . ?
C37 C38 1.550(11) . ?
C39 C40 1.373(12) . ?
C39 C44 1.405(12) . ?
C40 C41 1.432(12) . ?
C41 C42 1.363(16) . ?
C42 C43 1.384(17) . ?
C43 C44 1.379(14) . ?
C71 C77 1.244(10) . ?
C71 C72 1.3900(15) . ?
C71 C76 1.3900 . ?
C72 C73 1.3900 . ?
C73 C74 1.3900 . ?
C74 C75 1.3900 . ?
C75 C76 1.3900(19) . ?
C81 C82 1.3900 . ?
C81 C86 1.3900 . ?
C81 C87 1.414(9) . ?
C82 C83 1.3900 . ?
C83 C84 1.3900 . ?
C84 C85 1.3900 . ?
C85 C86 1.3900 . ?
C91 C92 1.3900 . ?
C91 C96 1.3900 . ?
C92 C93 1.3900 . ?
C93 C94 1.3900 . ?
C94 C95 1.3900 . ?
C95 C97 1.25(3) . ?
C95 C96 1.3900 . ?
